data_7159861
loop_
_publ_author_name
'Panday, Surabhi'
'Maity, Tapas'
'Bhatti, Pratibha'
'Laha, Joydev K.'

_publ_section_title
;
 Direct access to pyrrole anhydrides <i>via</i> oxidative self-coupling of
 pyrrole carboxaldehydes.
;
_journal_issue 15
_journal_name_full 'Organic &amp; biomolecular chemistry'
_journal_page_first 3045
_journal_page_last 3052
_journal_paper_doi 10.1039/d4ob00052h
_journal_volume 22
_journal_year 2024
_chemical_formula_moiety 'C24 H20 N2 O7 S2'
_chemical_formula_sum 'C24 H20 N2 O7 S2'
_chemical_formula_weight 512.54
_space_group_crystal_system orthorhombic
_space_group_IT_number 60
_space_group_name_Hall '-P 2n 2ab'
_space_group_name_H-M_alt 'P b c n'
_atom_sites_solution_hydrogens geom
_atom_sites_solution_primary dual
_audit_creation_date 2023-08-28
_audit_creation_method
;
Olex2 1.5
(compiled 2023.08.17 svn.r577a77a9 for OlexSys, GUI svn.r6817)
;
_audit_update_record
;
2023-11-17 deposited with the CCDC.	2024-03-11 downloaded from the CCDC.
;
_cell_angle_alpha 90
_cell_angle_beta 90
_cell_angle_gamma 90
_cell_formula_units_Z 4
_cell_length_a 15.700(2)
_cell_length_b 11.2137(13)
_cell_length_c 13.4533(13)
_cell_measurement_reflns_used 3351
_cell_measurement_temperature 298
_cell_measurement_theta_max 25.00
_cell_measurement_theta_min 2.59
_cell_volume 2368.5(5)
_computing_cell_refinement 'SAINT V8.38A (Bruker, 2018)'
_computing_data_reduction 'SAINT V8.38A (Bruker, 2018)'
_computing_molecular_graphics 'Olex2 1.5 (Dolomanov et al., 2009)'
_computing_publication_material 'Olex2 1.5 (Dolomanov et al., 2009)'
_computing_structure_refinement 'XL  (Sheldrick, 2008)'
_computing_structure_solution 'SHELXT 2014/5 (Sheldrick, 2014)'
_diffrn_ambient_temperature 298
_diffrn_detector 'Bruker APEX2 area detector'
_diffrn_detector_area_resol_mean 7.9
_diffrn_detector_type 'CCD area detector'
_diffrn_measured_fraction_theta_full 1.000
_diffrn_measured_fraction_theta_max 1.000
_diffrn_measurement_device 'three-circle diffractometer'
_diffrn_measurement_device_type 'Bruker SMART APEX2 area detector'
_diffrn_measurement_method '\w and \f scans'
_diffrn_radiation_monochromator 'mirror optics'
_diffrn_radiation_probe x-ray
_diffrn_radiation_type MoK\a
_diffrn_radiation_wavelength 0.71073
_diffrn_reflns_av_R_equivalents 0.1737
_diffrn_reflns_av_unetI/netI 0.0580
_diffrn_reflns_Laue_measured_fraction_full 1.000
_diffrn_reflns_Laue_measured_fraction_max 1.000
_diffrn_reflns_limit_h_max 19
_diffrn_reflns_limit_h_min -19
_diffrn_reflns_limit_k_max 13
_diffrn_reflns_limit_k_min -13
_diffrn_reflns_limit_l_max 16
_diffrn_reflns_limit_l_min -16
_diffrn_reflns_number 36961
_diffrn_reflns_point_group_measured_fraction_full 1.000
_diffrn_reflns_point_group_measured_fraction_max 1.000
_diffrn_reflns_theta_full 25.242
_diffrn_reflns_theta_max 25.695
_diffrn_reflns_theta_min 2.232
_diffrn_source 'microfocus sealed X-ray tube'
_diffrn_source_current 1.0
_diffrn_source_power 0.05
_diffrn_source_type 'Incoatec I\ms'
_diffrn_source_voltage 50.0
_diffrn_standards_number 0
_exptl_absorpt_coefficient_mu 0.273
_exptl_absorpt_correction_T_max 0.7453
_exptl_absorpt_correction_T_min 0.5527
_exptl_absorpt_correction_type multi-scan
_exptl_absorpt_process_details
;
SADABS-2016/2 (Bruker,2016/2) was used for absorption correction.
wR2(int) was 0.2073 before and 0.0909 after correction.
The Ratio of minimum to maximum transmission is 0.7416.
The \l/2 correction factor is Not present.
;
_exptl_crystal_colour colourless
_exptl_crystal_colour_primary colourless
_exptl_crystal_density_diffrn 1.437
_exptl_crystal_description 'plate shape'
_exptl_crystal_F_000 1064
_exptl_crystal_size_max 0.21
_exptl_crystal_size_mid 0.126
_exptl_crystal_size_min 0.061
_exptl_transmission_factor_max 0.7453
_exptl_transmission_factor_min 0.5527
_refine_diff_density_max 0.199
_refine_diff_density_min -0.216
_refine_diff_density_rms 0.043
_refine_ls_extinction_method none
_refine_ls_goodness_of_fit_ref 1.029
_refine_ls_hydrogen_treatment constr
_refine_ls_matrix_type full
_refine_ls_number_parameters 162
_refine_ls_number_reflns 2258
_refine_ls_number_restraints 0
_refine_ls_restrained_S_all 1.029
_refine_ls_R_factor_all 0.0988
_refine_ls_R_factor_gt 0.0418
_refine_ls_shift/su_max 0.001
_refine_ls_shift/su_mean 0.000
_refine_ls_structure_factor_coef Fsqd
_refine_ls_weighting_details 'w=1/[\s^2^(Fo^2^)+(0.0577P)^2^+0.0789P] where P=(Fo^2^+2Fc^2^)/3'
_refine_ls_weighting_scheme calc
_refine_ls_wR_factor_gt 0.0996
_refine_ls_wR_factor_ref 0.1246
_reflns_Friedel_coverage 0.000
_reflns_number_gt 1263
_reflns_number_total 2258
_reflns_threshold_expression 'I > 2\s(I)'
_cod_data_source_file d4ob00052h2.cif
_cod_data_source_block pb_15_nu1_0ma
_cod_depositor_comments 'Adding full bibliography for 7159861.cif.'
_cod_original_cell_volume 2368.6(5)
_cod_database_code 7159861
_shelx_shelxl_version_number 2019/1
_shelx_space_group_comment
;
The symmetry employed for this shelxl refinement is uniquely defined
by the following loop, which should always be used as a source of
symmetry information in preference to the above space-group names.
They are only intended as comments.
;
_olex2_refinement_description
;
1.a Aromatic/amide H refined with riding coordinates:
 C3(H3), C4(H4), C8(H8), C9(H9), C10(H10), C11(H11), C12(H12)
1.b Idealised Me refined as rotating group:
 C13(H13A,H13B,H13C)
;
_olex2_submission_special_instructions 'No special instructions were received'

loop_
_space_group_symop_operation_xyz
'x, y, z'
'x+1/2, -y+1/2, -z'
'-x, y, -z+1/2'
'-x+1/2, -y+1/2, z+1/2'
'-x, -y, -z'
'-x-1/2, y-1/2, z'
'x, -y, z-1/2'
'x-1/2, y-1/2, -z-1/2'

loop_
_atom_site_label
_atom_site_type_symbol
_atom_site_fract_x
_atom_site_fract_y
_atom_site_fract_z
_atom_site_U_iso_or_equiv
_atom_site_adp_type
_atom_site_occupancy
_atom_site_site_symmetry_order
_atom_site_calc_flag
_atom_site_refinement_flags_posn
_atom_site_refinement_flags_adp
_atom_site_refinement_flags_occupancy
_atom_site_disorder_assembly
_atom_site_disorder_group
S1 S 0.28895(5) 0.62112(6) 0.53476(5) 0.0568(6) Uani 1 1 d . . . . .
O1 O 0.33691(13) 0.72793(16) 0.54289(13) 0.0681(8) Uani 1 1 d . . . . .
O4 O 0.24004(13) 0.60083(19) 0.44742(13) 0.0741(8) Uani 1 1 d . . . . .
O3 O 0.41206(14) 0.6369(2) 0.71996(15) 0.0809(9) Uani 1 1 d . . . . .
N1 N 0.35723(13) 0.50477(19) 0.53741(13) 0.0527(8) Uani 1 1 d . . . . .
O2 O 0.500000 0.4823(3) 0.750000 0.0870(11) Uani 1 2 d S T P . .
C13 C 0.06384(19) 0.5455(3) 0.8930(2) 0.0830(11) Uani 1 1 d . . . . .
H13A H 0.088761 0.583502 0.949904 0.124 Uiso 1 1 calc R U . . .
H13B H 0.057779 0.461642 0.905699 0.124 Uiso 1 1 calc R U . . .
H13C H 0.008860 0.579580 0.880096 0.124 Uiso 1 1 calc R U . . .
C2 C 0.12082(17) 0.5638(3) 0.80344(19) 0.0623(10) Uani 1 1 d . . . . .
C3 C 0.13166(18) 0.4748(3) 0.7330(2) 0.0652(10) Uani 1 1 d . . . . .
H3 H 0.103829 0.402214 0.741019 0.078 Uiso 1 1 calc R U . . .
C4 C 0.18288(17) 0.4923(3) 0.6516(2) 0.0609(9) Uani 1 1 d . . . . .
H4 H 0.188794 0.432372 0.604274 0.073 Uiso 1 1 calc R U . . .
C5 C 0.22573(16) 0.5994(2) 0.64019(18) 0.0503(9) Uani 1 1 d . . . . .
C6 C 0.41967(16) 0.4741(2) 0.60679(19) 0.0536(8) Uani 1 1 d . . . . .
C7 C 0.44083(18) 0.5446(3) 0.6936(2) 0.0617(9) Uani 1 1 d . . . . .
C8 C 0.21682(18) 0.6881(3) 0.7100(2) 0.0629(9) Uani 1 1 d . . . . .
H8 H 0.246238 0.759574 0.703202 0.075 Uiso 1 1 calc R U . . .
C9 C 0.16400(19) 0.6699(3) 0.7900(2) 0.0677(10) Uani 1 1 d . . . . .
H9 H 0.157142 0.730617 0.836399 0.081 Uiso 1 1 calc R U . . .
C10 C 0.45492(19) 0.3693(3) 0.5752(2) 0.0702(10) Uani 1 1 d . . . . .
H10 H 0.498544 0.328118 0.606944 0.084 Uiso 1 1 calc R U . . .
C11 C 0.4149(2) 0.3346(3) 0.4880(2) 0.0797(11) Uani 1 1 d . . . . .
H11 H 0.427133 0.266545 0.451228 0.096 Uiso 1 1 calc R U . . .
C12 C 0.3554(2) 0.4161(3) 0.4660(2) 0.0659(10) Uani 1 1 d . . . . .
H12 H 0.318826 0.413511 0.411677 0.079 Uiso 1 1 calc R U . . .

loop_
_atom_site_aniso_label
_atom_site_aniso_U_11
_atom_site_aniso_U_22
_atom_site_aniso_U_33
_atom_site_aniso_U_23
_atom_site_aniso_U_13
_atom_site_aniso_U_12
S1 0.0660(8) 0.0569(7) 0.0475(7) -0.0005(3) -0.0050(3) 0.0037(4)
O1 0.0846(15) 0.0545(14) 0.0652(13) 0.0026(9) 0.0029(10) -0.0061(11)
O4 0.0828(15) 0.0916(16) 0.0478(13) -0.0017(10) -0.0182(9) 0.0089(12)
O3 0.0826(16) 0.0931(17) 0.0670(14) -0.0257(12) -0.0182(11) 0.0206(14)
N1 0.0576(15) 0.0550(15) 0.0456(12) -0.0111(11) -0.0012(10) -0.0002(11)
O2 0.096(2) 0.068(2) 0.097(2) 0.000 -0.048(2) 0.000
C13 0.066(2) 0.111(3) 0.072(2) 0.0026(19) 0.0068(16) 0.001(2)
C2 0.0501(18) 0.080(2) 0.0565(18) 0.0004(17) -0.0049(14) 0.0084(16)
C3 0.066(2) 0.0593(19) 0.0704(19) 0.0046(16) -0.0026(16) 0.0006(16)
C4 0.072(2) 0.0520(18) 0.0589(17) -0.0056(14) -0.0068(15) 0.0082(15)
C5 0.0534(17) 0.0489(17) 0.0485(16) -0.0019(12) -0.0078(12) 0.0077(13)
C6 0.0479(17) 0.0570(18) 0.0560(16) -0.0004(14) -0.0031(13) -0.0015(14)
C7 0.0559(19) 0.071(2) 0.0587(18) 0.0046(16) -0.0108(14) -0.0015(17)
C8 0.071(2) 0.0564(19) 0.0615(18) -0.0116(14) 0.0016(15) -0.0048(15)
C9 0.069(2) 0.072(2) 0.062(2) -0.0138(16) 0.0000(16) 0.0030(18)
C10 0.0616(19) 0.060(2) 0.089(2) -0.0030(17) -0.0025(18) 0.0041(16)
C11 0.080(2) 0.063(2) 0.097(3) -0.0265(18) 0.011(2) -0.0005(19)
C12 0.070(2) 0.071(2) 0.0568(18) -0.0198(15) 0.0028(14) -0.0031(18)

loop_
_atom_type_symbol
_atom_type_description
_atom_type_scat_dispersion_real
_atom_type_scat_dispersion_imag
_atom_type_scat_source
C C 0.0033 0.0016 'International Tables Vol C Tables 4.2.6.8 and 6.1.1.4'
H H 0.0000 0.0000 'International Tables Vol C Tables 4.2.6.8 and 6.1.1.4'
N N 0.0061 0.0033 'International Tables Vol C Tables 4.2.6.8 and 6.1.1.4'
O O 0.0106 0.0060 'International Tables Vol C Tables 4.2.6.8 and 6.1.1.4'
S S 0.1246 0.1234 'International Tables Vol C Tables 4.2.6.8 and 6.1.1.4'

loop_
_geom_angle_atom_site_label_1
_geom_angle_atom_site_label_2
_geom_angle_atom_site_label_3
_geom_angle
_geom_angle_site_symmetry_1
_geom_angle_site_symmetry_3
_geom_angle_publ_flag
O1 S1 O4 119.03(12) . . ?
O1 S1 N1 108.27(11) . . ?
O1 S1 C5 110.89(12) . . ?
O4 S1 N1 103.69(11) . . ?
O4 S1 C5 109.97(13) . . ?
N1 S1 C5 103.61(11) . . ?
C6 N1 S1 130.52(17) . . ?
C12 N1 S1 121.8(2) . . ?
C12 N1 C6 107.6(2) . . ?
C7 O2 C7 119.6(3) . 3_656 ?
H13A C13 H13B 109.5 . . ?
H13A C13 H13C 109.5 . . ?
H13B C13 H13C 109.5 . . ?
C2 C13 H13A 109.5 . . ?
C2 C13 H13B 109.5 . . ?
C2 C13 H13C 109.5 . . ?
C3 C2 C13 121.2(3) . . ?
C9 C2 C13 120.7(3) . . ?
C9 C2 C3 118.1(3) . . ?
C2 C3 H3 119.5 . . ?
C4 C3 C2 121.0(3) . . ?
C4 C3 H3 119.5 . . ?
C3 C4 H4 120.1 . . ?
C3 C4 C5 119.8(3) . . ?
C5 C4 H4 120.1 . . ?
C4 C5 S1 119.1(2) . . ?
C8 C5 S1 120.7(2) . . ?
C8 C5 C4 120.1(3) . . ?
N1 C6 C7 124.5(2) . . ?
C10 C6 N1 106.7(2) . . ?
C10 C6 C7 128.8(3) . . ?
O3 C7 O2 122.1(3) . . ?
O3 C7 C6 129.1(3) . . ?
O2 C7 C6 108.7(3) . . ?
C5 C8 H8 120.4 . . ?
C9 C8 C5 119.3(3) . . ?
C9 C8 H8 120.4 . . ?
C2 C9 H9 119.1 . . ?
C8 C9 C2 121.8(3) . . ?
C8 C9 H9 119.1 . . ?
C6 C10 H10 125.6 . . ?
C6 C10 C11 108.7(3) . . ?
C11 C10 H10 125.6 . . ?
C10 C11 H11 125.9 . . ?
C12 C11 C10 108.1(3) . . ?
C12 C11 H11 125.9 . . ?
N1 C12 H12 125.6 . . ?
C11 C12 N1 108.8(3) . . ?
C11 C12 H12 125.6 . . ?

loop_
_geom_bond_atom_site_label_1
_geom_bond_atom_site_label_2
_geom_bond_distance
_geom_bond_site_symmetry_2
_geom_bond_publ_flag
S1 O1 1.4190(19) . ?
S1 O4 1.4220(19) . ?
S1 N1 1.689(2) . ?
S1 C5 1.748(3) . ?
O3 C7 1.184(3) . ?
N1 C6 1.396(3) . ?
N1 C12 1.382(3) . ?
O2 C7 1.387(3) . ?
O2 C7 1.387(3) 3_656 ?
C13 H13A 0.9600 . ?
C13 H13B 0.9600 . ?
C13 H13C 0.9600 . ?
C13 C2 1.515(4) . ?
C2 C3 1.387(4) . ?
C2 C9 1.381(4) . ?
C3 H3 0.9300 . ?
C3 C4 1.373(4) . ?
C4 H4 0.9300 . ?
C4 C5 1.385(4) . ?
C5 C8 1.376(3) . ?
C6 C7 1.449(4) . ?
C6 C10 1.367(4) . ?
C8 H8 0.9300 . ?
C8 C9 1.374(4) . ?
C9 H9 0.9300 . ?
C10 H10 0.9300 . ?
C10 C11 1.387(4) . ?
C11 H11 0.9300 . ?
C11 C12 1.340(4) . ?
C12 H12 0.9300 . ?

loop_
_geom_torsion_atom_site_label_1
_geom_torsion_atom_site_label_2
_geom_torsion_atom_site_label_3
_geom_torsion_atom_site_label_4
_geom_torsion
_geom_torsion_site_symmetry_1
_geom_torsion_site_symmetry_2
_geom_torsion_site_symmetry_3
_geom_torsion_site_symmetry_4
_geom_torsion_publ_flag
S1 N1 C6 C7 -2.7(4) . . . . ?
S1 N1 C6 C10 178.0(2) . . . . ?
S1 N1 C12 C11 -178.5(2) . . . . ?
S1 C5 C8 C9 177.4(2) . . . . ?
O1 S1 N1 C6 54.4(2) . . . . ?
O1 S1 N1 C12 -128.9(2) . . . . ?
O1 S1 C5 C4 -171.66(19) . . . . ?
O1 S1 C5 C8 9.8(3) . . . . ?
O4 S1 N1 C6 -178.3(2) . . . . ?
O4 S1 N1 C12 -1.5(2) . . . . ?
O4 S1 C5 C4 54.6(2) . . . . ?
O4 S1 C5 C8 -123.9(2) . . . . ?
N1 S1 C5 C4 -55.7(2) . . . . ?
N1 S1 C5 C8 125.8(2) . . . . ?
N1 C6 C7 O3 -1.3(5) . . . . ?
N1 C6 C7 O2 174.8(2) . . . . ?
N1 C6 C10 C11 -0.4(3) . . . . ?
C13 C2 C3 C4 179.5(2) . . . . ?
C13 C2 C9 C8 179.2(3) . . . . ?
C2 C3 C4 C5 1.2(4) . . . . ?
C3 C2 C9 C8 -0.4(4) . . . . ?
C3 C4 C5 S1 -178.70(19) . . . . ?
C3 C4 C5 C8 -0.2(4) . . . . ?
C4 C5 C8 C9 -1.1(4) . . . . ?
C5 S1 N1 C6 -63.4(2) . . . . ?
C5 S1 N1 C12 113.3(2) . . . . ?
C5 C8 C9 C2 1.4(4) . . . . ?
C6 N1 C12 C11 -1.2(3) . . . . ?
C6 C10 C11 C12 -0.3(4) . . . . ?
C7 O2 C7 O3 -34.0(2) 3_656 . . . ?
C7 O2 C7 C6 149.6(2) 3_656 . . . ?
C7 C6 C10 C11 -179.7(3) . . . . ?
C9 C2 C3 C4 -0.9(4) . . . . ?
C10 C6 C7 O3 177.8(3) . . . . ?
C10 C6 C7 O2 -6.0(4) . . . . ?
C10 C11 C12 N1 0.9(4) . . . . ?
C12 N1 C6 C7 -179.7(3) . . . . ?
C12 N1 C6 C10 1.0(3) . . . . ?
